data_7110148
loop_
_publ_author_name
'Fabrizio Moro'
'Danielle Kaminski'
'Floriana Tuna'
'George F. S. Whitehead'
'Grigore A. Timco'
'David Collison'
'Richard E. P. Winpenny'
'Arzhang Ardavan'
'Eric J. L. McInnes'

_publ_section_title
;
 Coherent electron spin manipulation in a dilute oriented ensemble of
 molecular nanomagnets: pulsed EPR on doped single crystals
;
_journal_name_full Chem.Commun.
_journal_page_first 91
_journal_paper_doi 10.1039/c3cc46326e
_journal_volume 50
_journal_year 2013
_chemical_formula_sum 'C82 H152 F8 Ga7 N O32 Zn'
_chemical_formula_weight 2369.46
_space_group_crystal_system tetragonal
_space_group_IT_number 79
_space_group_name_Hall 'I 4'
_space_group_name_H-M_alt 'I 4'
_symmetry_space_group_name_Hall 'I 4'
_symmetry_space_group_name_H-M 'I 4'
_atom_sites_solution_hydrogens geom
_atom_sites_solution_primary direct
_atom_sites_solution_secondary difmap
_audit_conform_dict_location ftp://ftp.iucr.org/pub/cif_core.dic
_audit_conform_dict_name cif_core.dic
_audit_conform_dict_version 2.4
_audit_creation_date 2013-06-26T11:36:41-00:00
_audit_creation_method 'WinGX routine CIF_UPDATE'
_cell_angle_alpha 90
_cell_angle_beta 90
_cell_angle_gamma 90
_cell_formula_units_Z 2
_cell_length_a 19.8454(5)
_cell_length_b 19.8454(5)
_cell_length_c 15.8931(6)
_cell_measurement_temperature 100(2)
_cell_volume 6259.3(3)
_computing_cell_refinement 'Bruker APEX SERVER'
_computing_data_collection 'Bruker APEX SERVER'
_computing_data_reduction 'Bruker APEX SERVER'
_computing_structure_refinement 'SHELXL-97 (Sheldrick, 1997)'
_computing_structure_solution 'SHELXS-97 (Sheldrick, 1990)'
_diffrn_ambient_temperature 100(2)
_diffrn_measured_fraction_theta_full 0.998
_diffrn_measured_fraction_theta_max 0.998
_diffrn_measurement_device_type 'Bruker Prospector'
_diffrn_measurement_method 'phi and omega scans;1 degree slicing'
_diffrn_radiation_monochromator graphite
_diffrn_radiation_type CuK\a
_diffrn_radiation_wavelength 1.54178
_diffrn_reflns_av_R_equivalents 0.0703
_diffrn_reflns_av_unetI/netI 0.0727
_diffrn_reflns_Laue_measured_fraction_full 0.998
_diffrn_reflns_Laue_measured_fraction_max 0.998
_diffrn_reflns_limit_h_max 23
_diffrn_reflns_limit_h_min -23
_diffrn_reflns_limit_k_max 21
_diffrn_reflns_limit_k_min -19
_diffrn_reflns_limit_l_max 19
_diffrn_reflns_limit_l_min -18
_diffrn_reflns_number 14378
_diffrn_reflns_point_group_measured_fraction_full 0.904
_diffrn_reflns_point_group_measured_fraction_max 0.902
_diffrn_reflns_theta_full 68.24
_diffrn_reflns_theta_max 68.24
_diffrn_reflns_theta_min 3.15
_exptl_absorpt_coefficient_mu 2.492
_exptl_absorpt_correction_T_max 0.6356
_exptl_absorpt_correction_T_min 0.5219
_exptl_absorpt_correction_type multi-scan
_exptl_crystal_density_diffrn 1.257
_exptl_crystal_density_method 'not measured'
_exptl_crystal_F_000 2452
_exptl_crystal_size_max 0.3
_exptl_crystal_size_mid 0.2
_exptl_crystal_size_min 0.2
_refine_diff_density_max 1.507
_refine_diff_density_min -0.589
_refine_diff_density_rms 0.193
_refine_ls_abs_structure_details 'Flack H D (1983), Acta Cryst. A39, 876-881'
_refine_ls_abs_structure_Flack 0.11(10)
_refine_ls_extinction_coef 0.00102(12)
_refine_ls_extinction_expression Fc^*^=kFc[1+0.001xFc^2^\l^3^/sin(2\q)]^-1/4^
_refine_ls_extinction_method SHELXL
_refine_ls_goodness_of_fit_ref 1.155
_refine_ls_hydrogen_treatment constr
_refine_ls_matrix_type full
_refine_ls_number_parameters 361
_refine_ls_number_reflns 5191
_refine_ls_number_restraints 373
_refine_ls_restrained_S_all 1.131
_refine_ls_R_factor_all 0.1032
_refine_ls_R_factor_gt 0.0995
_refine_ls_shift/su_max 0
_refine_ls_shift/su_mean 0
_refine_ls_structure_factor_coef Fsqd
_refine_ls_weighting_details 'calc w=1/[\s^2^(Fo^2^)+(0.0991P)^2^+96.6479P] where P=(Fo^2^+2Fc^2^)/3'
_refine_ls_weighting_scheme calc
_refine_ls_wR_factor_gt 0.2611
_refine_ls_wR_factor_ref 0.2638
_reflns_number_gt 4870
_reflns_number_total 5191
_reflns_threshold_expression >2sigma(I)
_cod_data_source_file c3cc46326e.txt
_cod_data_source_block xrepw99_0m
_cod_database_code 7110148

loop_
_symmetry_equiv_pos_as_xyz
'x, y, z'
'-y, x, z'
'y, -x, z'
'-x, -y, z'
'x+1/2, y+1/2, z+1/2'
'-y+1/2, x+1/2, z+1/2'
'y+1/2, -x+1/2, z+1/2'
'-x+1/2, -y+1/2, z+1/2'

loop_
_atom_site_label
_atom_site_type_symbol
_atom_site_fract_x
_atom_site_fract_y
_atom_site_fract_z
_atom_site_U_iso_or_equiv
_atom_site_adp_type
_atom_site_occupancy
_atom_site_symmetry_multiplicity
_atom_site_calc_flag
_atom_site_refinement_flags
_atom_site_disorder_assembly
_atom_site_disorder_group
Ga1 Ga 0.65261(7) 0.34102(7) 0.52635(11) 0.0420(4) Uani 0.88 1 d P . .
Ga2 Ga 0.71971(6) 0.49574(7) 0.49744(11) 0.0411(4) Uani 0.88 1 d P . .
Zn1 Zn 0.65261(7) 0.34102(7) 0.52635(11) 0.0420(4) Uani 0.13 1 d P . .
Zn2 Zn 0.71971(6) 0.49574(7) 0.49744(11) 0.0411(4) Uani 0.13 1 d P . .
F1 F 0.6478(3) 0.4316(3) 0.4816(5) 0.0429(16) Uani 1 1 d . . .
F2 F 0.5556(3) 0.3478(3) 0.5425(4) 0.0434(16) Uani 1 1 d . . .
O1 O 0.6529(5) 0.2494(4) 0.5696(7) 0.055(2) Uani 1 1 d . . .
O2 O 0.5582(5) 0.2069(4) 0.5173(7) 0.057(2) Uani 1 1 d . . .
O3 O 0.7332(5) 0.4624(5) 0.6153(6) 0.053(2) Uani 1 1 d . . .
O4 O 0.6648(5) 0.3755(4) 0.6405(6) 0.053(2) Uani 1 1 d . . .
O5 O 0.7482(4) 0.3320(5) 0.5047(8) 0.067(3) Uani 1 1 d . . .
O6 O 0.7844(5) 0.4315(5) 0.4512(6) 0.057(2) Uani 1 1 d . . .
O7 O 0.5289(5) 0.2962(5) 0.3838(7) 0.058(2) Uani 1 1 d . . .
O8 O 0.6389(4) 0.3084(5) 0.4100(6) 0.051(2) Uani 1 1 d . . .
C1 C 0.6155(8) 0.2005(6) 0.5517(8) 0.052(3) Uani 1 1 d U A .
C2 C 0.6417(7) 0.1291(6) 0.5695(9) 0.063(4) Uani 1 1 d DU . .
C3 C 0.6980(16) 0.1132(13) 0.517(2) 0.109(12) Uani 0.61(3) 1 d PDU A 1
H3A H 0.7348 0.1448 0.5283 0.164 Uiso 0.61(3) 1 calc PR A 1
H3B H 0.6846 0.1166 0.4578 0.164 Uiso 0.61(3) 1 calc PR A 1
H3C H 0.7131 0.0671 0.5289 0.164 Uiso 0.61(3) 1 calc PR A 1
C4 C 0.6554(16) 0.1313(14) 0.6622(13) 0.081(8) Uani 0.61(3) 1 d PDU A 1
H4A H 0.6139 0.1433 0.6921 0.122 Uiso 0.61(3) 1 calc PR A 1
H4B H 0.6902 0.1651 0.6738 0.122 Uiso 0.61(3) 1 calc PR A 1
H4C H 0.6709 0.087 0.6812 0.122 Uiso 0.61(3) 1 calc PR A 1
C5 C 0.5827(15) 0.0777(15) 0.555(3) 0.111(12) Uani 0.61(3) 1 d PDU A 1
H5A H 0.5449 0.089 0.5916 0.166 Uiso 0.61(3) 1 calc PR A 1
H5B H 0.5984 0.032 0.567 0.166 Uiso 0.61(3) 1 calc PR A 1
H5C H 0.568 0.0802 0.4957 0.166 Uiso 0.61(3) 1 calc PR A 1
C3B C 0.5961(19) 0.085(2) 0.614(3) 0.079(10) Uani 0.39(3) 1 d PDU A 2
H3B1 H 0.6177 0.0409 0.6224 0.119 Uiso 0.39(3) 1 calc PR A 2
H3B2 H 0.5549 0.0789 0.5808 0.119 Uiso 0.39(3) 1 calc PR A 2
H3B3 H 0.5848 0.1045 0.6687 0.119 Uiso 0.39(3) 1 calc PR A 2
C4B C 0.7122(14) 0.131(2) 0.603(3) 0.098(13) Uani 0.39(3) 1 d PDU A 2
H4B1 H 0.7382 0.165 0.571 0.147 Uiso 0.39(3) 1 calc PR A 2
H4B2 H 0.7333 0.0871 0.5961 0.147 Uiso 0.39(3) 1 calc PR A 2
H4B3 H 0.7114 0.1438 0.6622 0.147 Uiso 0.39(3) 1 calc PR A 2
C5B C 0.648(2) 0.0963(18) 0.4781(16) 0.071(9) Uani 0.39(3) 1 d PDU A 2
H5B1 H 0.6792 0.123 0.4439 0.107 Uiso 0.39(3) 1 calc PR A 2
H5B2 H 0.6036 0.0957 0.4511 0.107 Uiso 0.39(3) 1 calc PR A 2
H5B3 H 0.665 0.0501 0.4831 0.107 Uiso 0.39(3) 1 calc PR A 2
C6 C 0.5884(7) 0.3031(7) 0.3619(9) 0.054(3) Uani 1 1 d U . .
C7 C 0.6053(8) 0.3019(8) 0.2650(10) 0.074(4) Uani 1 1 d DU . .
C8 C 0.5468(9) 0.2803(11) 0.2156(12) 0.091(6) Uani 1 1 d DU . .
H8A H 0.5098 0.3124 0.2235 0.136 Uiso 1 1 calc R . .
H8B H 0.5324 0.2355 0.2343 0.136 Uiso 1 1 calc R . .
H8C H 0.559 0.2785 0.1559 0.136 Uiso 1 1 calc R . .
C9 C 0.6665(10) 0.2618(15) 0.2515(16) 0.145(10) Uani 1 1 d DU . .
H9A H 0.6572 0.2145 0.2649 0.218 Uiso 1 1 calc R . .
H9B H 0.7026 0.2785 0.2879 0.218 Uiso 1 1 calc R . .
H9C H 0.6804 0.2655 0.1925 0.218 Uiso 1 1 calc R . .
C10 C 0.6161(18) 0.3781(11) 0.2426(17) 0.171(12) Uani 1 1 d DU . .
H10A H 0.5743 0.403 0.2531 0.257 Uiso 1 1 calc R . .
H10B H 0.6285 0.3821 0.1832 0.257 Uiso 1 1 calc R . .
H10C H 0.6523 0.3966 0.2776 0.257 Uiso 1 1 calc R . .
C11 C 0.7949(7) 0.3684(8) 0.4740(9) 0.058(4) Uani 1 1 d U B .
C12 C 0.8609(7) 0.3376(8) 0.4538(10) 0.082(5) Uani 1 1 d DU . .
C13 C 0.8950(10) 0.3212(17) 0.5326(16) 0.096(9) Uani 0.59(2) 1 d PDU B 1
H13A H 0.9011 0.3624 0.5658 0.144 Uiso 0.59(2) 1 calc PR B 1
H13B H 0.9392 0.3014 0.5204 0.144 Uiso 0.59(2) 1 calc PR B 1
H13C H 0.8678 0.289 0.5645 0.144 Uiso 0.59(2) 1 calc PR B 1
C14 C 0.851(2) 0.2802(17) 0.395(3) 0.143(14) Uani 0.59(2) 1 d PDU B 1
H14A H 0.8281 0.2959 0.3445 0.215 Uiso 0.59(2) 1 calc PR B 1
H14B H 0.8238 0.2455 0.4229 0.215 Uiso 0.59(2) 1 calc PR B 1
H14C H 0.8951 0.2613 0.3801 0.215 Uiso 0.59(2) 1 calc PR B 1
C15 C 0.9072(12) 0.3912(14) 0.4087(19) 0.088(8) Uani 0.59(2) 1 d PDU B 1
H15A H 0.9122 0.4308 0.4449 0.131 Uiso 0.59(2) 1 calc PR B 1
H15B H 0.8865 0.4046 0.3553 0.131 Uiso 0.59(2) 1 calc PR B 1
H15C H 0.9516 0.3714 0.3978 0.131 Uiso 0.59(2) 1 calc PR B 1
C13B C 0.9146(17) 0.379(2) 0.483(3) 0.111(13) Uani 0.41(2) 1 d PDU B 2
H13D H 0.9578 0.3589 0.4673 0.166 Uiso 0.41(2) 1 calc PR B 2
H13E H 0.912 0.3834 0.5444 0.166 Uiso 0.41(2) 1 calc PR B 2
H13F H 0.9109 0.424 0.4574 0.166 Uiso 0.41(2) 1 calc PR B 2
C14B C 0.8610(17) 0.2640(12) 0.475(2) 0.084(11) Uani 0.41(2) 1 d PDU B 2
H14D H 0.8198 0.243 0.4535 0.126 Uiso 0.41(2) 1 calc PR B 2
H14E H 0.8627 0.2585 0.5365 0.126 Uiso 0.41(2) 1 calc PR B 2
H14F H 0.9004 0.2423 0.4498 0.126 Uiso 0.41(2) 1 calc PR B 2
C15B C 0.858(2) 0.340(2) 0.3544(14) 0.097(12) Uani 0.41(2) 1 d PDU B 2
H15D H 0.8229 0.309 0.3344 0.145 Uiso 0.41(2) 1 calc PR B 2
H15E H 0.9018 0.3254 0.3315 0.145 Uiso 0.41(2) 1 calc PR B 2
H15F H 0.8483 0.3856 0.3356 0.145 Uiso 0.41(2) 1 calc PR B 2
C16 C 0.6997(5) 0.4220(6) 0.6623(9) 0.046(3) Uani 1 1 d DU . .
C17 C 0.7044(7) 0.4422(7) 0.7570(9) 0.069(4) Uani 1 1 d DU . .
C18 C 0.6533(11) 0.4929(8) 0.7752(11) 0.128(9) Uani 1 1 d DU . .
H18A H 0.6087 0.4752 0.7608 0.192 Uiso 1 1 calc R . .
H18B H 0.6623 0.5335 0.7418 0.192 Uiso 1 1 calc R . .
H18C H 0.6546 0.5043 0.8352 0.192 Uiso 1 1 calc R . .
C19 C 0.7742(10) 0.4634(11) 0.7772(12) 0.139(10) Uani 1 1 d DU . .
H19A H 0.8054 0.4265 0.7645 0.209 Uiso 1 1 calc R . .
H19B H 0.7773 0.4748 0.8371 0.209 Uiso 1 1 calc R . .
H19C H 0.7861 0.503 0.7434 0.209 Uiso 1 1 calc R . .
C20 C 0.6886(7) 0.3769(8) 0.8080(9) 0.070(4) Uani 1 1 d DU . .
H20A H 0.7228 0.3426 0.7955 0.104 Uiso 1 1 calc R . .
H20B H 0.644 0.3599 0.7922 0.104 Uiso 1 1 calc R . .
H20C H 0.6892 0.3872 0.8683 0.104 Uiso 1 1 calc R . .
C101 C 0.5 0.5 0.583(2) 0.056(7) Uani 1 4 d SD . .
H101 H 0.512 0.4723 0.6321 0.084 Uiso 0.25 1 calc PR . .
H102 H 0.4515 0.5094 0.5842 0.084 Uiso 0.25 1 calc PR . .
H103 H 0.525 0.5425 0.5854 0.084 Uiso 0.25 1 calc PR . .
C102 C 0.5 0.5 0.430(2) 0.064(8) Uani 1 4 d SD . .
H104 H 0.5117 0.472 0.3811 0.096 Uiso 0.25 1 calc PR . .
H105 H 0.5254 0.5423 0.4274 0.096 Uiso 0.25 1 calc PR . .
H106 H 0.4516 0.5098 0.4291 0.096 Uiso 0.25 1 calc PR . .
N1 N 0.517(6) 0.464(3) 0.5068(18) 0.12(3) Uani 0.25 1 d PDU . .
H1A H 0.4947 0.4235 0.5068 0.142 Uiso 0.25 1 calc PR . .
H1B H 0.5624 0.4554 0.5068 0.142 Uiso 0.25 1 calc PR . .

loop_
_atom_site_aniso_label
_atom_site_aniso_U_11
_atom_site_aniso_U_22
_atom_site_aniso_U_33
_atom_site_aniso_U_23
_atom_site_aniso_U_13
_atom_site_aniso_U_12
Ga1 0.0381(7) 0.0372(7) 0.0506(8) -0.0104(6) -0.0089(7) 0.0098(5)
Ga2 0.0264(6) 0.0488(8) 0.0482(8) -0.0069(7) 0.0001(6) 0.0022(5)
Zn1 0.0381(7) 0.0372(7) 0.0506(8) -0.0104(6) -0.0089(7) 0.0098(5)
Zn2 0.0264(6) 0.0488(8) 0.0482(8) -0.0069(7) 0.0001(6) 0.0022(5)
F1 0.031(3) 0.034(3) 0.064(5) -0.011(3) -0.003(3) 0.000(2)
F2 0.049(4) 0.031(3) 0.050(4) -0.008(3) -0.009(3) 0.013(3)
O1 0.049(5) 0.039(5) 0.079(7) -0.010(4) -0.026(5) 0.015(4)
O2 0.059(5) 0.044(4) 0.068(7) -0.014(4) -0.012(5) -0.012(4)
O3 0.051(5) 0.052(5) 0.055(5) -0.004(4) -0.009(4) -0.004(4)
O4 0.066(6) 0.035(4) 0.059(6) 0.000(4) -0.015(5) -0.001(4)
O5 0.038(4) 0.073(6) 0.089(8) -0.013(6) -0.005(5) 0.015(4)
O6 0.050(5) 0.056(6) 0.063(6) -0.008(4) 0.008(4) 0.028(4)
O7 0.056(6) 0.055(6) 0.064(6) -0.013(5) -0.010(5) 0.001(4)
O8 0.048(5) 0.054(5) 0.051(5) -0.017(4) -0.005(4) -0.001(4)
C1 0.070(8) 0.029(5) 0.055(8) -0.018(5) -0.003(6) 0.021(5)
C2 0.068(8) 0.034(6) 0.087(9) 0.004(6) -0.015(7) 0.023(6)
C3 0.15(2) 0.054(14) 0.13(2) 0.055(16) 0.07(2) 0.046(14)
C4 0.09(2) 0.064(16) 0.092(14) 0.016(13) -0.010(14) 0.018(14)
C5 0.12(2) 0.064(15) 0.14(3) 0.01(2) -0.03(2) -0.025(16)
C3B 0.092(17) 0.068(15) 0.079(16) 0.014(14) -0.009(14) 0.017(13)
C4B 0.078(17) 0.09(3) 0.12(3) 0.01(2) -0.03(2) 0.038(17)
C5B 0.086(17) 0.039(14) 0.089(14) -0.009(12) 0.005(13) 0.035(13)
C6 0.052(8) 0.053(8) 0.057(7) -0.006(6) 0.001(6) 0.010(6)
C7 0.075(10) 0.092(11) 0.056(8) -0.016(8) -0.010(7) -0.006(8)
C8 0.079(11) 0.133(17) 0.060(10) -0.025(11) -0.017(9) 0.022(10)
C9 0.068(12) 0.29(3) 0.082(15) -0.039(19) -0.003(11) 0.031(17)
C10 0.28(4) 0.148(17) 0.082(17) 0.032(16) 0.01(2) -0.095(18)
C11 0.039(6) 0.084(10) 0.050(7) -0.006(6) -0.002(5) 0.040(7)
C12 0.041(7) 0.100(11) 0.106(11) 0.005(9) 0.010(7) 0.051(7)
C13 0.017(9) 0.13(2) 0.14(2) 0.055(17) -0.007(13) 0.023(11)
C14 0.13(3) 0.13(2) 0.17(3) -0.06(2) 0.03(2) 0.05(2)
C15 0.047(13) 0.14(2) 0.075(18) 0.009(15) 0.015(12) 0.050(12)
C13B 0.062(15) 0.15(3) 0.12(3) 0.00(3) 0.02(2) 0.041(17)
C14B 0.067(19) 0.114(17) 0.07(2) 0.008(18) 0.019(18) 0.078(15)
C15B 0.08(2) 0.12(3) 0.090(16) 0.011(18) 0.052(17) 0.05(2)
C16 0.027(5) 0.049(7) 0.063(7) 0.000(6) -0.003(5) 0.004(5)
C17 0.085(10) 0.074(9) 0.049(8) 0.004(7) -0.007(7) -0.023(8)
C18 0.27(3) 0.071(12) 0.047(9) -0.005(9) 0.012(15) 0.045(15)
C19 0.180(17) 0.16(2) 0.079(14) 0.016(14) -0.038(15) -0.119(16)
C20 0.066(10) 0.078(10) 0.065(9) 0.023(8) -0.018(8) -0.006(8)
C101 0.051(10) 0.051(10) 0.064(18) 0 0 0
C102 0.066(13) 0.066(13) 0.060(19) 0 0 0
N1 0.12(3) 0.12(3) 0.12(3) 0.002(10) -0.004(10) -0.007(10)

loop_
_atom_type_symbol
_atom_type_description
_atom_type_scat_dispersion_real
_atom_type_scat_dispersion_imag
_atom_type_scat_source
C C 0.0181 0.0091 'International Tables Vol C Tables 4.2.6.8 and 6.1.1.4'
H H 0 0 'International Tables Vol C Tables 4.2.6.8 and 6.1.1.4'
O O 0.0492 0.0322 'International Tables Vol C Tables 4.2.6.8 and 6.1.1.4'
F F 0.0727 0.0534 'International Tables Vol C Tables 4.2.6.8 and 6.1.1.4'
Zn Zn -1.5491 0.6778 'International Tables Vol C Tables 4.2.6.8 and 6.1.1.4'
Ga Ga -1.2846 0.7763 'International Tables Vol C Tables 4.2.6.8 and 6.1.1.4'
N N 0.0311 0.018 'International Tables Vol C Tables 4.2.6.8 and 6.1.1.4'

loop_
_geom_angle_atom_site_label_1
_geom_angle_atom_site_label_2
_geom_angle_atom_site_label_3
_geom_angle
_geom_angle_site_symmetry_1
_geom_angle_site_symmetry_3
F1 Ga1 O5 93.9(4) . .
F1 Ga1 O1 177.2(3) . .
O5 Ga1 O1 88.5(4) . .
F1 Ga1 F2 86.3(3) . .
O5 Ga1 F2 177.0(4) . .
O1 Ga1 F2 91.2(3) . .
F1 Ga1 O4 91.3(3) . .
O5 Ga1 O4 94.4(5) . .
O1 Ga1 O4 90.0(4) . .
F2 Ga1 O4 88.6(4) . .
F1 Ga1 O8 87.3(4) . .
O5 Ga1 O8 86.4(4) . .
O1 Ga1 O8 91.4(4) . .
F2 Ga1 O8 90.5(3) . .
O4 Ga1 O8 178.4(4) . .
F2 Ga2 F1 86.7(2) 2_655 .
F2 Ga2 O2 93.9(3) 2_655 2_655
F1 Ga2 O2 177.7(4) . 2_655
F2 Ga2 O7 91.3(4) 2_655 2_655
F1 Ga2 O7 89.0(4) . 2_655
O2 Ga2 O7 93.2(4) 2_655 2_655
F2 Ga2 O6 177.0(4) 2_655 .
F1 Ga2 O6 90.3(4) . .
O2 Ga2 O6 89.2(4) 2_655 .
O7 Ga2 O6 88.8(4) 2_655 .
F2 Ga2 O3 87.1(4) 2_655 .
F1 Ga2 O3 90.2(4) . .
O2 Ga2 O3 87.7(4) 2_655 .
O7 Ga2 O3 178.2(4) 2_655 .
O6 Ga2 O3 92.8(4) . .
Ga2 F1 Ga1 121.9(3) . .
Zn2 F2 Ga2 0.00(9) 3_565 3_565
Zn2 F2 Ga1 120.9(3) 3_565 .
Ga2 F2 Ga1 120.9(3) 3_565 .
C1 O1 Ga1 129.9(9) . .
C1 O2 Zn2 135.9(7) . 3_565
C1 O2 Ga2 135.9(7) . 3_565
Zn2 O2 Ga2 0.00(12) 3_565 3_565
C16 O3 Ga2 133.0(8) . .
C16 O4 Ga1 127.4(10) . .
C11 O5 Ga1 136.8(9) . .
C11 O6 Ga2 128.3(9) . .
C6 O7 Zn2 126.9(10) . 3_565
C6 O7 Ga2 126.9(10) . 3_565
Zn2 O7 Ga2 0.00(11) 3_565 3_565
C6 O8 Ga1 134.5(9) . .
O1 C1 O2 123.5(11) . .
O1 C1 C2 118.1(12) . .
O2 C1 C2 118.3(12) . .
C3 C2 C3B 130(2) . .
C3 C2 C4B 59(2) . .
C3B C2 C4B 116(2) . .
C3 C2 C4 116.1(18) . .
C3B C2 C4 70(2) . .
C4B C2 C4 59(2) . .
C3 C2 C1 111.2(14) . .
C3B C2 C1 116(2) . .
C4B C2 C1 111(2) . .
C4 C2 C1 102.4(14) . .
C3 C2 C5 110.5(18) . .
C3B C2 C5 38.0(19) . .
C4B C2 C5 141(2) . .
C4 C2 C5 107.6(16) . .
C1 C2 C5 108.6(17) . .
C3 C2 C5B 47.0(18) . .
C3B C2 C5B 104.2(19) . .
C4B C2 C5B 105.1(18) . .
C4 C2 C5B 153.2(18) . .
C1 C2 C5B 103.5(15) . .
C5 C2 C5B 70(2) . .
C2 C3 H3A 109.5 . .
C2 C3 H3B 109.5 . .
H3A C3 H3B 109.5 . .
C2 C3 H3C 109.5 . .
H3A C3 H3C 109.5 . .
H3B C3 H3C 109.5 . .
C2 C4 H4A 109.5 . .
C2 C4 H4B 109.5 . .
H4A C4 H4B 109.5 . .
C2 C4 H4C 109.5 . .
H4A C4 H4C 109.5 . .
H4B C4 H4C 109.5 . .
C2 C5 H5A 109.5 . .
C2 C5 H5B 109.5 . .
H5A C5 H5B 109.5 . .
C2 C5 H5C 109.5 . .
H5A C5 H5C 109.5 . .
H5B C5 H5C 109.5 . .
C2 C3B H3B1 109.5 . .
C2 C3B H3B2 109.5 . .
H3B1 C3B H3B2 109.5 . .
C2 C3B H3B3 109.5 . .
H3B1 C3B H3B3 109.5 . .
H3B2 C3B H3B3 109.5 . .
C2 C4B H4B1 109.5 . .
C2 C4B H4B2 109.5 . .
H4B1 C4B H4B2 109.5 . .
C2 C4B H4B3 109.5 . .
H4B1 C4B H4B3 109.5 . .
H4B2 C4B H4B3 109.5 . .
C2 C5B H5B1 109.5 . .
C2 C5B H5B2 109.5 . .
H5B1 C5B H5B2 109.5 . .
C2 C5B H5B3 109.5 . .
H5B1 C5B H5B3 109.5 . .
H5B2 C5B H5B3 109.5 . .
O7 C6 O8 126.5(14) . .
O7 C6 C7 118.4(13) . .
O8 C6 C7 115.0(12) . .
C8 C7 C9 114.6(14) . .
C8 C7 C10 105.6(16) . .
C9 C7 C10 112.1(17) . .
C8 C7 C6 111.1(14) . .
C9 C7 C6 109.1(14) . .
C10 C7 C6 103.7(14) . .
C7 C8 H8A 109.5 . .
C7 C8 H8B 109.5 . .
H8A C8 H8B 109.5 . .
C7 C8 H8C 109.5 . .
H8A C8 H8C 109.5 . .
H8B C8 H8C 109.5 . .
C7 C9 H9A 109.5 . .
C7 C9 H9B 109.5 . .
H9A C9 H9B 109.5 . .
C7 C9 H9C 109.5 . .
H9A C9 H9C 109.5 . .
H9B C9 H9C 109.5 . .
C7 C10 H10A 109.5 . .
C7 C10 H10B 109.5 . .
H10A C10 H10B 109.5 . .
C7 C10 H10C 109.5 . .
H10A C10 H10C 109.5 . .
H10B C10 H10C 109.5 . .
O5 C11 O6 121.9(10) . .
O5 C11 C12 119.5(14) . .
O6 C11 C12 118.2(14) . .
C13B C12 C13 60(2) . .
C13B C12 C11 111(2) . .
C13 C12 C11 108.5(14) . .
C13B C12 C14 138(3) . .
C13 C12 C14 115.3(19) . .
C11 C12 C14 109.7(19) . .
C13B C12 C14B 119(2) . .
C13 C12 C14B 66(2) . .
C11 C12 C14B 110.7(16) . .
C14 C12 C14B 52.7(19) . .
C13B C12 C15 47(2) . .
C13 C12 C15 105.7(15) . .
C11 C12 C15 109.5(14) . .
C14 C12 C15 108.0(18) . .
C14B C12 C15 139.4(17) . .
C13B C12 C15B 110(2) . .
C13 C12 C15B 151(2) . .
C11 C12 C15B 100.1(17) . .
C14 C12 C15B 52(2) . .
C14B C12 C15B 104.5(18) . .
C15 C12 C15B 63.2(19) . .
C12 C13 H13A 109.5 . .
C12 C13 H13B 109.5 . .
H13A C13 H13B 109.5 . .
C12 C13 H13C 109.5 . .
H13A C13 H13C 109.5 . .
H13B C13 H13C 109.5 . .
C12 C14 H14A 109.5 . .
C12 C14 H14B 109.5 . .
H14A C14 H14B 109.5 . .
C12 C14 H14C 109.5 . .
H14A C14 H14C 109.5 . .
H14B C14 H14C 109.5 . .
C12 C15 H15A 109.5 . .
C12 C15 H15B 109.5 . .
H15A C15 H15B 109.5 . .
C12 C15 H15C 109.5 . .
H15A C15 H15C 109.5 . .
H15B C15 H15C 109.5 . .
C12 C13B H13D 109.5 . .
C12 C13B H13E 109.5 . .
H13D C13B H13E 109.5 . .
C12 C13B H13F 109.5 . .
H13D C13B H13F 109.5 . .
H13E C13B H13F 109.5 . .
C12 C14B H14D 109.5 . .
C12 C14B H14E 109.5 . .
H14D C14B H14E 109.5 . .
C12 C14B H14F 109.5 . .
H14D C14B H14F 109.5 . .
H14E C14B H14F 109.5 . .
C12 C15B H15D 109.5 . .
C12 C15B H15E 109.5 . .
H15D C15B H15E 109.5 . .
C12 C15B H15F 109.5 . .
H15D C15B H15F 109.5 . .
H15E C15B H15F 109.5 . .
O4 C16 O3 127.5(14) . .
O4 C16 C17 120.5(12) . .
O3 C16 C17 111.9(11) . .
C18 C17 C19 114.2(12) . .
C18 C17 C20 109.4(11) . .
C19 C17 C20 108.1(11) . .
C18 C17 C16 109.1(11) . .
C19 C17 C16 109.7(12) . .
C20 C17 C16 106.1(11) . .
C17 C18 H18A 109.5 . .
C17 C18 H18B 109.5 . .
H18A C18 H18B 109.5 . .
C17 C18 H18C 109.5 . .
H18A C18 H18C 109.5 . .
H18B C18 H18C 109.5 . .
C17 C19 H19A 109.5 . .
C17 C19 H19B 109.5 . .
H19A C19 H19B 109.5 . .
C17 C19 H19C 109.5 . .
H19A C19 H19C 109.5 . .
H19B C19 H19C 109.5 . .
C17 C20 H20A 109.5 . .
C17 C20 H20B 109.5 . .
H20A C20 H20B 109.5 . .
C17 C20 H20C 109.5 . .
H20A C20 H20C 109.5 . .
H20B C20 H20C 109.5 . .
N1 C101 H101 109.5 . .
N1 C101 H102 109.5 . .
H101 C101 H102 109.5 . .
N1 C101 H103 109.5 . .
H101 C101 H103 109.5 . .
H102 C101 H103 109.5 . .
N1 C102 H104 109.5 . .
N1 C102 H105 109.5 . .
H104 C102 H105 109.5 . .
N1 C102 H106 109.5 . .
H104 C102 H106 109.5 . .
H105 C102 H106 109.5 . .
C101 N1 C102 114(4) . .
C101 N1 H1A 108.6 . .
C102 N1 H1A 108.6 . .
C101 N1 H1B 108.6 . .
C102 N1 H1B 108.6 . .
H1A N1 H1B 107.6 . .

loop_
_geom_bond_atom_site_label_1
_geom_bond_atom_site_label_2
_geom_bond_distance
_geom_bond_site_symmetry_2
Ga1 F1 1.935(7) .
Ga1 O5 1.936(9) .
Ga1 O1 1.943(9) .
Ga1 F2 1.947(7) .
Ga1 O4 1.953(10) .
Ga1 O8 1.978(9) .
Ga2 F2 1.928(7) 2_655
Ga2 F1 1.929(6) .
Ga2 O2 1.939(9) 2_655
Ga2 O7 1.948(11) 2_655
Ga2 O6 1.953(8) .
Ga2 O3 2.005(10) .
F2 Zn2 1.928(7) 3_565
F2 Ga2 1.928(7) 3_565
O1 C1 1.254(16) .
O2 C1 1.268(17) .
O2 Zn2 1.939(9) 3_565
O2 Ga2 1.939(9) 3_565
O3 C16 1.280(16) .
O4 C16 1.206(15) .
O5 C11 1.273(19) .
O6 C11 1.319(18) .
O7 C6 1.237(17) .
O7 Zn2 1.948(11) 3_565
O7 Ga2 1.948(11) 3_565
O8 C6 1.265(17) .
C1 C2 1.537(16) .
C2 C3 1.428(18) .
C2 C3B 1.447(19) .
C2 C4B 1.495(19) .
C2 C4 1.498(19) .
C2 C5 1.571(18) .
C2 C5B 1.597(19) .
C3 H3A 0.98 .
C3 H3B 0.98 .
C3 H3C 0.98 .
C4 H4A 0.98 .
C4 H4B 0.98 .
C4 H4C 0.98 .
C5 H5A 0.98 .
C5 H5B 0.98 .
C5 H5C 0.98 .
C3B H3B1 0.98 .
C3B H3B2 0.98 .
C3B H3B3 0.98 .
C4B H4B1 0.98 .
C4B H4B2 0.98 .
C4B H4B3 0.98 .
C5B H5B1 0.98 .
C5B H5B2 0.98 .
C5B H5B3 0.98 .
C6 C7 1.58(2) .
C7 C8 1.466(17) .
C7 C9 1.469(18) .
C7 C10 1.567(18) .
C8 H8A 0.98 .
C8 H8B 0.98 .
C8 H8C 0.98 .
C9 H9A 0.98 .
C9 H9B 0.98 .
C9 H9C 0.98 .
C10 H10A 0.98 .
C10 H10B 0.98 .
C10 H10C 0.98 .
C11 C12 1.481(16) .
C12 C13B 1.425(19) .
C12 C13 1.460(18) .
C12 C14 1.483(19) .
C12 C14B 1.500(19) .
C12 C15 1.578(19) .
C12 C15B 1.582(19) .
C13 H13A 0.98 .
C13 H13B 0.98 .
C13 H13C 0.98 .
C14 H14A 0.98 .
C14 H14B 0.98 .
C14 H14C 0.98 .
C15 H15A 0.98 .
C15 H15B 0.98 .
C15 H15C 0.98 .
C13B H13D 0.98 .
C13B H13E 0.98 .
C13B H13F 0.98 .
C14B H14D 0.98 .
C14B H14E 0.98 .
C14B H14F 0.98 .
C15B H15D 0.98 .
C15B H15E 0.98 .
C15B H15F 0.98 .
C16 C17 1.56(2) .
C17 C18 1.458(17) .
C17 C19 1.484(17) .
C17 C20 1.559(16) .
C18 H18A 0.98 .
C18 H18B 0.98 .
C18 H18C 0.98 .
C19 H19A 0.98 .
C19 H19B 0.98 .
C19 H19C 0.98 .
C20 H20A 0.98 .
C20 H20B 0.98 .
C20 H20C 0.98 .
C101 N1 1.45(2) .
C101 H101 0.98 .
C101 H102 0.98 .
C101 H103 0.98 .
C102 N1 1.45(2) .
C102 H104 0.98 .
C102 H105 0.98 .
C102 H106 0.98 .
N1 H1A 0.92 .
N1 H1B 0.92 .

loop_
_geom_torsion_atom_site_label_1
_geom_torsion_atom_site_label_2
_geom_torsion_atom_site_label_3
_geom_torsion_atom_site_label_4
_geom_torsion
_geom_torsion_site_symmetry_1
_geom_torsion_site_symmetry_4
F2 Ga2 F1 Ga1 -126.2(5) 2_655 .
O2 Ga2 F1 Ga1 -23(9) 2_655 .
O7 Ga2 F1 Ga1 142.4(5) 2_655 .
O6 Ga2 F1 Ga1 53.6(5) . .
O3 Ga2 F1 Ga1 -39.1(5) . .
O5 Ga1 F1 Ga2 -37.0(5) . .
O1 Ga1 F1 Ga2 174(8) . .
F2 Ga1 F1 Ga2 146.0(4) . .
O4 Ga1 F1 Ga2 57.5(5) . .
O8 Ga1 F1 Ga2 -123.2(5) . .
F1 Ga1 F2 Zn2 126.6(4) . 3_565
O5 Ga1 F2 Zn2 32(8) . 3_565
O1 Ga1 F2 Zn2 -52.1(5) . 3_565
O4 Ga1 F2 Zn2 -142.0(5) . 3_565
O8 Ga1 F2 Zn2 39.3(5) . 3_565
F1 Ga1 F2 Ga2 126.6(4) . 3_565
O5 Ga1 F2 Ga2 32(8) . 3_565
O1 Ga1 F2 Ga2 -52.1(5) . 3_565
O4 Ga1 F2 Ga2 -142.0(5) . 3_565
O8 Ga1 F2 Ga2 39.3(5) . 3_565
F1 Ga1 O1 C1 20(9) . .
O5 Ga1 O1 C1 -129.2(12) . .
F2 Ga1 O1 C1 47.7(12) . .
O4 Ga1 O1 C1 136.4(12) . .
O8 Ga1 O1 C1 -42.8(12) . .
F2 Ga2 O3 C16 77.6(12) 2_655 .
F1 Ga2 O3 C16 -9.0(12) . .
O2 Ga2 O3 C16 171.6(12) 2_655 .
O7 Ga2 O3 C16 52(14) 2_655 .
O6 Ga2 O3 C16 -99.4(12) . .
F1 Ga1 O4 C16 -42.0(10) . .
O5 Ga1 O4 C16 52.0(11) . .
O1 Ga1 O4 C16 140.5(11) . .
F2 Ga1 O4 C16 -128.3(10) . .
O8 Ga1 O4 C16 -69(16) . .
F1 Ga1 O5 C11 0.6(15) . .
O1 Ga1 O5 C11 179.2(15) . .
F2 Ga1 O5 C11 95(7) . .
O4 Ga1 O5 C11 -90.9(15) . .
O8 Ga1 O5 C11 87.7(16) . .
F2 Ga2 O6 C11 -50(8) 2_655 .
F1 Ga2 O6 C11 -52.6(12) . .
O2 Ga2 O6 C11 125.2(12) 2_655 .
O7 Ga2 O6 C11 -141.5(12) 2_655 .
O3 Ga2 O6 C11 37.6(12) . .
F1 Ga1 O8 C6 -77.7(13) . .
O5 Ga1 O8 C6 -171.9(14) . .
O1 Ga1 O8 C6 99.8(14) . .
F2 Ga1 O8 C6 8.6(13) . .
O4 Ga1 O8 C6 -50(16) . .
Ga1 O1 C1 O2 -20(2) . .
Ga1 O1 C1 C2 157.9(10) . .
Zn2 O2 C1 O1 -14(2) 3_565 .
Ga2 O2 C1 O1 -14(2) 3_565 .
Zn2 O2 C1 C2 167.9(10) 3_565 .
Ga2 O2 C1 C2 167.9(10) 3_565 .
O1 C1 C2 C3 -66(2) . .
O2 C1 C2 C3 111(2) . .
O1 C1 C2 C3B 131(2) . .
O2 C1 C2 C3B -51(3) . .
O1 C1 C2 C4B -3(3) . .
O2 C1 C2 C4B 175(2) . .
O1 C1 C2 C4 58.2(19) . .
O2 C1 C2 C4 -124.0(17) . .
O1 C1 C2 C5 171.8(19) . .
O2 C1 C2 C5 -10(2) . .
O1 C1 C2 C5B -115(2) . .
O2 C1 C2 C5B 63(2) . .
Zn2 O7 C6 O8 -8(2) 3_565 .
Ga2 O7 C6 O8 -8(2) 3_565 .
Zn2 O7 C6 C7 168.7(10) 3_565 .
Ga2 O7 C6 C7 168.7(10) 3_565 .
Ga1 O8 C6 O7 -27(2) . .
Ga1 O8 C6 C7 156.4(10) . .
O7 C6 C7 C8 -10(2) . .
O8 C6 C7 C8 166.9(14) . .
O7 C6 C7 C9 -137.6(17) . .
O8 C6 C7 C9 39.6(19) . .
O7 C6 C7 C10 102.7(19) . .
O8 C6 C7 C10 -80.0(18) . .
Ga1 O5 C11 O6 4(2) . .
Ga1 O5 C11 C12 -168.8(11) . .
Ga2 O6 C11 O5 29(2) . .
Ga2 O6 C11 C12 -157.6(11) . .
O5 C11 C12 C13B -135(3) . .
O6 C11 C12 C13B 52(3) . .
O5 C11 C12 C13 -71(2) . .
O6 C11 C12 C13 116.3(18) . .
O5 C11 C12 C14 56(2) . .
O6 C11 C12 C14 -117(2) . .
O5 C11 C12 C14B 0(2) . .
O6 C11 C12 C14B -173.5(19) . .
O5 C11 C12 C15 174.5(17) . .
O6 C11 C12 C15 1(2) . .
O5 C11 C12 C15B 110(2) . .
O6 C11 C12 C15B -64(2) . .
Ga1 O4 C16 O3 5.2(18) . .
Ga1 O4 C16 C17 -179.0(9) . .
Ga2 O3 C16 O4 29(2) . .
Ga2 O3 C16 C17 -147.3(10) . .
O4 C16 C17 C18 -91.5(15) . .
O3 C16 C17 C18 84.9(14) . .
O4 C16 C17 C19 142.8(13) . .
O3 C16 C17 C19 -40.8(15) . .
O4 C16 C17 C20 26.3(15) . .
O3 C16 C17 C20 -157.4(11) . .
